data_2104327
loop_
_publ_author_name
'Ivashevskaya, Svetlana N.'
'van de Streek, Jacco'
'Djanhan, Juste E.'
'Br\"uning, J\"urgen'
'Alig, Edith'
'Bolte, Michael'
'Schmidt, Martin U.'
'Blaschka, Peter'
'H\"offken, Hans Wolfgang'
'Erk, Peter'

_publ_section_title
;
 Structure determination of seven phases and solvates of Pigment Yellow
 183 and Pigment Yellow 191 from X-ray powder and single-crystal data
;
_journal_coeditor_code OG5036
_journal_issue 2
_journal_name_full 'Acta Crystallographica Section B'
_journal_page_first 212
_journal_page_last 222
_journal_paper_doi 10.1107/S0108768109001827
_journal_volume 65
_journal_year 2009
_chemical_formula_moiety 'C16 H12 Ca Cl2 N4 O8 S2'
_chemical_formula_structural '(C16 H10 Ca Cl2 N4 O7 S2) (H2 O1)'
_chemical_formula_sum 'C16 H12 Ca Cl2 N4 O8 S2'
_chemical_formula_weight 563.42
_chemical_name_common 'Pigment Yellow 183, alpha-phase'
_chemical_name_systematic ' ?'
_space_group_IT_number 2
_symmetry_cell_setting triclinic
_symmetry_space_group_name_Hall '-P 1'
_symmetry_space_group_name_H-M 'P -1'
_cell_angle_alpha 73.316(5)
_cell_angle_beta 87.842(3)
_cell_angle_gamma 76.127(3)
_cell_formula_units_Z 2
_cell_length_a 5.6894(3)
_cell_length_b 10.5943(6)
_cell_length_c 18.5260(10)
_cell_measurement_temperature 293(2)
_cell_volume 1037.86(10)
_computing_cell_refinement 'TOPAS (A.A.Coelho, 2006)'
_computing_data_collection 'STOE WINXPOW (STOE & CIE GmbH, 2004)'
_computing_data_reduction 'DASH (W.I.F.David et al., 2006)'
_computing_molecular_graphics 'Mercury (Macrea et al., 2006)'
_computing_publication_material '  DASH, TOPAS, Mercury'
_computing_structure_refinement 'TOPAS (A.A.Coelho, 2006)'
_computing_structure_solution 'DASH (W.I.F.David et al., 2006)'
_diffrn_ambient_temperature 293(2)
_diffrn_measurement_device_type STOE-Stadi-P
_diffrn_measurement_method Debye-Scherrer
_diffrn_radiation_monochromator 'primary focussing, Ge 111'
_diffrn_radiation_type CuK\a~1~
_diffrn_radiation_wavelength 1.54056
_diffrn_reflns_number 110
_exptl_absorpt_coefficient_mu 7.379
_exptl_absorpt_correction_type none
_exptl_crystal_density_diffrn 1.803
_exptl_crystal_density_method 'not measured'
_exptl_crystal_F_000 572
_refine_ls_extinction_method none
_refine_ls_goodness_of_fit_all 1.020
_refine_ls_hydrogen_treatment noref
_refine_ls_matrix_type fullcycle
_refine_ls_number_constraints 0
_refine_ls_number_parameters 181
_refine_ls_number_restraints 117
_refine_ls_shift/su_max 0.001
_refine_ls_structure_factor_coef Inet
_refine_ls_weighting_details w=1/\s[Y~obs~]^2^
_refine_ls_weighting_scheme sigma
_cod_data_source_file og5036.cif
_cod_data_source_block PY183alpha
_cod_original_cell_volume 1037.80(10)
_cod_database_code 2104327

loop_
_symmetry_equiv_pos_as_xyz
'x, y, z'
'-x, -y, -z'

loop_
_atom_site_type_symbol
_atom_site_label
_atom_site_fract_x
_atom_site_fract_y
_atom_site_fract_z
_atom_site_occupancy
C C1 1.0739(12) -0.8161(6) 0.1361(4) 1
N N2 0.9341(14) -0.8966(7) 0.1372(5) 1
C C3 1.1986(11) -0.8057(6) 0.2024(3) 1
C C4 1.1455(12) -0.7165(6) 0.0715(4) 1
N N5 0.8795(14) -0.9652(7) 0.2043(4) 1
O O6 1.1932(15) -0.8687(9) 0.2680(5) 1
N N7 1.3226(9) -0.7078(5) 0.1716(4) 1
N N8 1.2895(10) -0.6537(6) 0.0921(4) 1
C C9 1.0773(12) -0.6810(6) -0.0104(4) 1
H H10 0.921(8) -0.953(4) 0.2439(17) 1
C C11 0.7200(12) -1.0484(7) 0.2072(4) 1
C C12 1.4670(11) -0.6574(6) 0.2087(4) 1
H H13 1.055(8) -0.583(3) -0.033(2) 1
H H14 0.922(8) -0.704(4) -0.016(3) 1
H H15 1.212(7) -0.731(4) -0.035(2) 1
C C16 0.6825(11) -1.1397(7) 0.2763(4) 1
C C17 0.5947(12) -1.0404(7) 0.1391(4) 1
C C18 1.4531(12) -0.6785(6) 0.2858(4) 1
C C19 1.6200(12) -0.5827(6) 0.1667(4) 1
S S20 0.8236(12) -1.1604(6) 0.3649(4) 1
C C21 0.5246(12) -1.2219(6) 0.2783(4) 1
C C22 0.4371(11) -1.1249(6) 0.1436(4) 1
H H23 0.615(7) -0.978(4) 0.0904(18) 1
H H24 1.349(7) -0.729(4) 0.314(2) 1
C C25 1.5968(12) -0.6245(7) 0.3215(4) 1
C C26 1.7608(13) -0.5302(6) 0.2038(4) 1
H H27 1.629(7) -0.568(4) 0.113(2) 1
O O28 0.660(3) -1.0673(14) 0.3995(8) 1
O O29 1.042(2) -1.1171(17) 0.3426(10) 1
O O30 0.854(3) -1.3035(12) 0.4061(11) 1
H H31 0.501(7) -1.284(4) 0.3254(19) 1
C C32 0.4040(12) -1.2140(5) 0.2127(4) 1
Cl Cl33 0.2917(14) -1.1154(8) 0.0620(4) 1
S S34 1.5775(12) -0.6519(6) 0.4202(4) 1
C C35 1.7504(13) -0.5507(7) 0.2816(4) 1
H H36 1.863(7) -0.481(3) 0.175(2) 1
Cl Cl37 0.2108(13) -1.3162(7) 0.2176(5) 1
O O38 1.612(3) -0.7977(11) 0.4523(10) 1
O O39 1.760(2) -0.5973(15) 0.4438(10) 1
O O40 1.331(2) -0.5828(16) 0.4328(10) 1
H H41 1.845(7) -0.516(4) 0.308(2) 1
Ca Ca1 1 -1.5 0.5 1
Ca Ca2 0.5 -1 0.5 1
O O44 0.846(4) -1.074(3) 0.5722(13) 1
H H45 1.01098 -1.11626 0.55218 1
H H46 0.86322 -1.0578 0.62213 1

loop_
_atom_type_symbol
_atom_type_description
_atom_type_scat_dispersion_real
_atom_type_scat_dispersion_imag
_atom_type_scat_source
C C 0.0181 0.0091 'International Tables Vol C Tables 4.2.6.8 and 6.1.1.4'
H H 0.0000 0.0000 'International Tables Vol C Tables 4.2.6.8 and 6.1.1.4'
Ca Ca 0.2262 0.3064 'International Tables Vol C Tables 4.2.6.8 and 6.1.1.4'
Cl Cl 0.3639 0.7018 'International Tables Vol C Tables 4.2.6.8 and 6.1.1.4'
N N 0.0311 0.0180 'International Tables Vol C Tables 4.2.6.8 and 6.1.1.4'
O O 0.0492 0.0322 'International Tables Vol C Tables 4.2.6.8 and 6.1.1.4'
S S 0.1246 0.1234 'International Tables Vol C Tables 4.2.6.8 and 6.1.1.4'

loop_
_geom_angle_atom_site_label_1
_geom_angle_atom_site_label_2
_geom_angle_atom_site_label_3
_geom_angle_site_symmetry_1
_geom_angle_site_symmetry_3
_geom_angle
_geom_angle_publ_flag
N2 C1 C3 . . 126.0(6) ?
N2 C1 C4 . . 129.1(7) ?
C3 C1 C4 . . 104.9(6) ?
C1 N2 N5 . . 115.9(8) ?
C1 C3 O6 . . 128.5(7) ?
C1 C3 N7 . . 103.5(5) ?
O6 C3 N7 . . 128.0(8) ?
C1 C4 N8 . . 111.3(6) ?
C1 C4 C9 . . 129.9(7) ?
N8 C4 C9 . . 118.8(6) ?
N2 N5 H10 . . 122(3) ?
N2 N5 C11 . . 117.3(8) ?
H10 N5 C11 . . 120(3) ?
C3 N7 N8 . . 113.7(6) ?
C3 N7 C12 . . 127.5(6) ?
N8 N7 C12 . . 118.8(5) ?
C4 N8 N7 . . 106.6(5) ?
C4 C9 H13 . . 109(2) ?
C4 C9 H14 . . 110(3) ?
C4 C9 H15 . . 108(2) ?
H13 C9 H14 . . 108(3) ?
H13 C9 H15 . . 110(3) ?
H14 C9 H15 . . 112(4) ?
N5 C11 C16 . . 120.3(7) ?
N5 C11 C17 . . 119.4(6) ?
C16 C11 C17 . . 120.3(7) ?
N7 C12 C18 . . 120.4(6) ?
N7 C12 C19 . . 118.2(6) ?
C18 C12 C19 . . 121.4(7) ?
C11 C16 S20 . . 125.2(6) ?
C11 C16 C21 . . 119.6(6) ?
S20 C16 C21 . . 115.2(5) ?
C11 C17 C22 . . 118.4(5) ?
C11 C17 H23 . . 122(3) ?
C22 C17 H23 . . 119(3) ?
C12 C18 H24 . . 121(3) ?
C12 C18 C25 . . 118.8(6) ?
H24 C18 C25 . . 120(3) ?
C12 C19 C26 . . 118.3(7) ?
C12 C19 H27 . . 121(3) ?
C26 C19 H27 . . 121(3) ?
C16 S20 O28 . . 105.9(7) ?
C16 S20 O29 . . 102.7(8) ?
C16 S20 O30 . . 105.3(9) ?
O28 S20 O30 . . 114.0(10) ?
O29 S20 O30 . . 116.0(10) ?
C16 C21 H31 . . 119(3) ?
C16 C21 C32 . . 120.0(5) ?
H31 C21 C32 . . 121(3) ?
C17 C22 C32 . . 119.9(6) ?
C17 C22 Cl33 . . 117.8(5) ?
C32 C22 Cl33 . . 122.3(6) ?
C18 C25 S34 . . 119.1(6) ?
C18 C25 C35 . . 120.9(7) ?
S34 C25 C35 . . 120.0(7) ?
C19 C26 C35 . . 121.3(6) ?
C19 C26 H36 . . 117(3) ?
C35 C26 H36 . . 121(3) ?
C21 C32 C22 . . 121.8(6) ?
C21 C32 Cl37 . . 118.9(6) ?
C22 C32 Cl37 . . 119.3(6) ?
C25 S34 O38 . . 106.1(9) ?
C25 S34 O39 . . 107.8(8) ?
C25 S34 O40 . . 105.6(8) ?
O38 S34 O39 . . 114.0(10) ?
O38 S34 O40 . . 110.0(10) ?
O39 S34 O40 . . 113.0(10) ?
C25 C35 C26 . . 119.2(7) ?
C25 C35 H41 . . 118(2) ?
C26 C35 H41 . . 122(2) ?

loop_
_geom_bond_atom_site_label_1
_geom_bond_atom_site_label_2
_geom_bond_site_symmetry_2
_geom_bond_distance
_geom_bond_publ_flag
C1 N2 . 1.290(10) ?
C1 C3 . 1.480(10) ?
C1 C4 . 1.472(9) ?
N2 N5 . 1.310(10) ?
C3 O6 . 1.210(10) ?
C3 N7 . 1.369(8) ?
C4 N8 . 1.300(10) ?
C4 C9 . 1.500(10) ?
N5 H10 . 0.83(4) ?
N5 C11 . 1.400(10) ?
N7 N8 . 1.420(10) ?
N7 C12 . 1.370(10) ?
C9 H13 . 0.98(3) ?
C9 H14 . 0.99(5) ?
C9 H15 . 1.00(4) ?
C11 C16 . 1.412(9) ?
C11 C17 . 1.440(10) ?
C12 C18 . 1.380(10) ?
C12 C19 . 1.386(9) ?
C16 S20 . 1.790(10) ?
C16 C21 . 1.390(10) ?
C17 C22 . 1.390(10) ?
C17 H23 . 0.97(3) ?
C18 H24 . 0.94(4) ?
C18 C25 . 1.390(10) ?
C19 C26 . 1.380(10) ?
C19 H27 . 0.96(4) ?
S20 O28 . 1.46(2) ?
S20 O29 . 1.430(10) ?
S20 O30 . 1.460(10) ?
C21 H31 . 0.96(3) ?
C21 C32 . 1.390(10) ?
C22 C32 . 1.395(8) ?
C22 Cl33 . 1.720(10) ?
C25 S34 . 1.770(10) ?
C25 C35 . 1.370(10) ?
C26 C35 . 1.390(10) ?
C26 H36 . 0.93(4) ?
C32 Cl37 . 1.700(10) ?
S34 O38 . 1.450(10) ?
S34 O40 . 1.460(10) ?
C35 H41 . 0.93(5) ?

loop_
_cod_related_entry_id
_cod_related_entry_database
_cod_related_entry_code
1 ChemSpider 30654539
